data_7019407
loop_
_publ_author_name
'Guillet, Gary L.'
'Sloane, Forrest T.'
'Dumont, Matthieu F.'
'Abboud, Khalil A.'
'Murray, Leslie J.'

_publ_section_title
;
 Synthesis and characterization of a tris(2-hydroxyphenyl)methane-based
 cryptand and its triiron(iii) complex.
;
_journal_issue 26
_journal_name_full 'Dalton transactions (Cambridge, England : 2003)'
_journal_page_first 7866
_journal_page_last 7869
_journal_paper_doi 10.1039/c2dt30312d
_journal_volume 41
_journal_year 2012
_chemical_formula_moiety 'C101.50 H107 Cl6 Fe3 K3 N15.50 O12, C4 H10 O1'
_chemical_formula_sum 'C105.5 H117 Cl6 Fe3 K3 N15.5 O13'
_chemical_formula_weight 2307.70
_chemical_name_systematic
;
?
;
_space_group_IT_number 198
_symmetry_cell_setting cubic
_symmetry_space_group_name_Hall 'P 2ac 2ab 3'
_symmetry_space_group_name_H-M 'P 21 3'
_atom_sites_solution_hydrogens geom
_atom_sites_solution_primary direct
_atom_sites_solution_secondary difmap
_audit_creation_method SHELXL-97
_audit_update_record
;
2011-07-06 # Formatted by publCIF
;
_cell_angle_alpha 90.00
_cell_angle_beta 90.00
_cell_angle_gamma 90.00
_cell_formula_units_Z 4
_cell_length_a 22.8525(16)
_cell_length_b 22.8525(16)
_cell_length_c 22.8525(16)
_cell_measurement_reflns_used 9994
_cell_measurement_temperature 100(2)
_cell_measurement_theta_max 23.26
_cell_measurement_theta_min 2.18
_cell_volume 11934.4(14)
_computing_cell_refinement 'Bruker APEX2'
_computing_data_collection 'Bruker APEX2 DUO(Bruker, 2008)'
_computing_data_reduction 'Bruker SAINT (Bruker, 2008)'
_computing_molecular_graphics 'Bruker SHELXTL'
_computing_publication_material 'Bruker SHELXTL'
_computing_structure_refinement 'Bruker SHELXTL'
_computing_structure_solution 'Bruker SHELXTL (Bruker, 2008)'
_diffrn_ambient_temperature 100(2)
_diffrn_measured_fraction_theta_full 1.000
_diffrn_measured_fraction_theta_max 1.000
_diffrn_measurement_device_type 'Bruker APEX-II DUO'
_diffrn_measurement_method 'phi and omega scans'
_diffrn_radiation_monochromator graphite
_diffrn_radiation_source 'fine-focus sealed tube'
_diffrn_radiation_type MoK\a
_diffrn_radiation_wavelength 0.71073
_diffrn_reflns_av_R_equivalents 0.1080
_diffrn_reflns_av_sigmaI/netI 0.0495
_diffrn_reflns_limit_h_max 17
_diffrn_reflns_limit_h_min -17
_diffrn_reflns_limit_k_max 18
_diffrn_reflns_limit_k_min 0
_diffrn_reflns_limit_l_max 25
_diffrn_reflns_limit_l_min 1
_diffrn_reflns_number 91754
_diffrn_reflns_theta_full 23.38
_diffrn_reflns_theta_max 23.38
_diffrn_reflns_theta_min 1.26
_exptl_absorpt_coefficient_mu 0.66
_exptl_absorpt_correction_T_max 0.8964
_exptl_absorpt_correction_T_min 0.8786
_exptl_absorpt_correction_type none
_exptl_crystal_colour brown
_exptl_crystal_density_diffrn 1.284
_exptl_crystal_density_method 'not measured'
_exptl_crystal_description irregular
_exptl_crystal_F_000 4798
_exptl_crystal_size_max 0.20
_exptl_crystal_size_mid 0.20
_exptl_crystal_size_min 0.17
_platon_squeeze_details
;
;
_refine_diff_density_max 0.522
_refine_diff_density_min -0.395
_refine_diff_density_rms 0.076
_refine_ls_abs_structure_details 'Flack H D (1983), Acta Cryst. A39, 876-881'
_refine_ls_abs_structure_Flack -0.02(3)
_refine_ls_extinction_method none
_refine_ls_goodness_of_fit_ref 1.078
_refine_ls_hydrogen_treatment constr
_refine_ls_matrix_type full
_refine_ls_number_parameters 408
_refine_ls_number_reflns 5832
_refine_ls_number_restraints 9
_refine_ls_restrained_S_all 1.079
_refine_ls_R_factor_all 0.0794
_refine_ls_R_factor_gt 0.0597
_refine_ls_shift/su_max 0.001
_refine_ls_shift/su_mean 0.000
_refine_ls_structure_factor_coef Fsqd
_refine_ls_weighting_details 'calc w=1/[\s^2^(Fo^2^)+(0.1088P)^2^+1.3063P] where P=(Fo^2^+2Fc^2^)/3'
_refine_ls_weighting_scheme calc
_refine_ls_wR_factor_gt 0.1588
_refine_ls_wR_factor_ref 0.1684
_reflns_number_gt 4639
_reflns_number_total 5832
_reflns_threshold_expression I>2\s(I)
_cod_data_source_file c2dt30312d.txt
_cod_data_source_block gui6
_cod_depositor_comments
;
The following automatic conversions were performed:

'_symmetry_cell_setting' value 'Cubic' changed to 'cubic' according
to /home/saulius/struct/CIF-dictionaries/cif_core.dic dictionary
named 'cif_core.dic' version 2.4.1 from 2010-06-29.

Automatic conversion script
Id: cif_fix_values 1891 2012-01-12 08:04:46Z andrius 
;
_cod_original_sg_symbol_H-M P213
_cod_original_formula_sum 'C105.50 H117 Cl6 Fe3 K3 N15.50 O13'
_cod_database_code 7019407

loop_
_symmetry_equiv_pos_as_xyz
'x, y, z'
'-x+1/2, -y, z+1/2'
'-x, y+1/2, -z+1/2'
'x+1/2, -y+1/2, -z'
'z, x, y'
'z+1/2, -x+1/2, -y'
'-z+1/2, -x, y+1/2'
'-z, x+1/2, -y+1/2'
'y, z, x'
'-y, z+1/2, -x+1/2'
'y+1/2, -z+1/2, -x'
'-y+1/2, -z, x+1/2'

loop_
_atom_site_label
_atom_site_type_symbol
_atom_site_fract_x
_atom_site_fract_y
_atom_site_fract_z
_atom_site_U_iso_or_equiv
_atom_site_adp_type
_atom_site_occupancy
_atom_site_symmetry_multiplicity
_atom_site_calc_flag
_atom_site_refinement_flags
_atom_site_disorder_assembly
_atom_site_disorder_group
Fe1 Fe 0.48107(3) 0.38010(4) 0.61933(4) 0.0311(2) Uani 1 1 d . . .
K1 K 0.49057(9) 0.27559(8) 0.27654(8) 0.0716(6) Uani 1 1 d . B .
Cl1 Cl 0.54085(8) 0.30597(8) 0.63847(8) 0.0555(5) Uani 1 1 d . . .
Cl2 Cl 0.51424(7) 0.42441(7) 0.54073(7) 0.0404(4) Uani 1 1 d . . .
O1 O 0.3204(3) 0.2965(3) 0.5930(3) 0.098(2) Uani 1 1 d . . .
O2 O 0.4826(3) 0.4791(3) 0.7722(2) 0.0809(18) Uani 1 1 d . . .
O3 O 0.7095(2) 0.5731(2) 0.6862(3) 0.0722(18) Uani 1 1 d . . .
O4 O 0.4003(2) 0.2505(2) 0.3500(2) 0.0587(14) Uani 1 1 d . . .
N1 N 0.4110(2) 0.3365(2) 0.5785(2) 0.0408(13) Uani 1 1 d . . .
N2 N 0.4114(2) 0.3813(2) 0.6791(2) 0.0373(12) Uani 1 1 d . . .
N3 N 0.5040(2) 0.4419(2) 0.6810(2) 0.0359(12) Uani 1 1 d . . .
C1 C 0.3638(3) 0.3250(3) 0.6101(3) 0.054(2) Uani 1 1 d . . .
C2 C 0.3634(3) 0.3507(3) 0.6680(3) 0.0477(18) Uani 1 1 d . . .
C3 C 0.3191(3) 0.3482(4) 0.7088(4) 0.064(2) Uani 1 1 d . . .
H3A H 0.2847 0.3259 0.7014 0.077 Uiso 1 1 calc R . .
C4 C 0.3253(3) 0.3782(4) 0.7597(4) 0.069(2) Uani 1 1 d . . .
H4A H 0.2951 0.3766 0.7882 0.083 Uiso 1 1 calc R . .
C5 C 0.3729(4) 0.4097(4) 0.7705(3) 0.065(2) Uani 1 1 d . . .
H5A H 0.3770 0.4304 0.8063 0.079 Uiso 1 1 calc R . .
C6 C 0.4173(3) 0.4118(3) 0.7277(3) 0.0436(17) Uani 1 1 d . . .
C7 C 0.4716(3) 0.4474(3) 0.7296(3) 0.0462(17) Uani 1 1 d . . .
C8 C 0.5564(3) 0.4742(3) 0.6804(3) 0.0372(15) Uani 1 1 d . . .
C9 C 0.5617(2) 0.5254(3) 0.6467(3) 0.0328(14) Uani 1 1 d . A .
H9A H 0.5304 0.5372 0.6220 0.039 Uiso 1 1 calc R . .
C10 C 0.6132(3) 0.5595(3) 0.6490(2) 0.0329(14) Uani 1 1 d . . .
C11 C 0.6593(3) 0.5397(3) 0.6831(3) 0.0481(18) Uani 1 1 d . A .
C12 C 0.6547(3) 0.4884(3) 0.7173(3) 0.0509(18) Uani 1 1 d . . .
C13 C 0.6035(3) 0.4575(3) 0.7150(3) 0.0483(18) Uani 1 1 d . A .
H13A H 0.6000 0.4231 0.7381 0.058 Uiso 1 1 calc R . .
C14 C 0.6170(2) 0.6170(2) 0.6170(2) 0.036(2) Uani 0.33 1 d P A .
H14A H 0.6413 0.6413 0.6413 0.043 Uiso 1 3 d SR . .
C15 C 0.7546(7) 0.5565(7) 0.6548(7) 0.084(3) Uiso 0.60 1 d P A 1
H15A H 0.7485 0.5669 0.6132 0.101 Uiso 0.60 1 calc PR A 1
H15B H 0.7598 0.5136 0.6577 0.101 Uiso 0.60 1 calc PR A 1
C16 C 0.8084(7) 0.5880(7) 0.6789(7) 0.084(3) Uiso 0.60 1 d P A 1
H16A H 0.8431 0.5762 0.6566 0.126 Uiso 0.60 1 calc PR A 1
H16B H 0.8137 0.5777 0.7202 0.126 Uiso 0.60 1 calc PR A 1
H16C H 0.8029 0.6304 0.6754 0.126 Uiso 0.60 1 calc PR A 1
C15' C 0.7214(11) 0.6104(11) 0.7243(11) 0.084(3) Uiso 0.40 1 d P A 2
H15C H 0.7385 0.5907 0.7588 0.101 Uiso 0.40 1 calc PR A 2
H15D H 0.6849 0.6301 0.7369 0.101 Uiso 0.40 1 calc PR A 2
C16' C 0.7640(11) 0.6558(11) 0.7017(11) 0.084(3) Uiso 0.40 1 d P A 2
H16D H 0.7709 0.6853 0.7321 0.126 Uiso 0.40 1 calc PR A 2
H16E H 0.7476 0.6747 0.6669 0.126 Uiso 0.40 1 calc PR A 2
H16F H 0.8011 0.6368 0.6916 0.126 Uiso 0.40 1 calc PR A 2
C17 C 0.7053(4) 0.4698(4) 0.7579(4) 0.078(3) Uani 1 1 d . A .
C18 C 0.7100(8) 0.4100(8) 0.7704(8) 0.088(3) Uiso 0.60 1 d P A 1
H18A H 0.7279 0.3898 0.7371 0.133 Uiso 0.60 1 calc PR A 1
H18B H 0.6709 0.3938 0.7777 0.133 Uiso 0.60 1 calc PR A 1
H18C H 0.7344 0.4045 0.8053 0.133 Uiso 0.60 1 calc PR A 1
C19 C 0.6983(8) 0.4906(8) 0.8178(8) 0.088(3) Uiso 0.60 1 d P A 1
H19A H 0.7218 0.5261 0.8235 0.133 Uiso 0.60 1 calc PR A 1
H19B H 0.7114 0.4603 0.8452 0.133 Uiso 0.60 1 calc PR A 1
H19C H 0.6570 0.4996 0.8251 0.133 Uiso 0.60 1 calc PR A 1
C18' C 0.7229(12) 0.4078(11) 0.7383(12) 0.088(3) Uiso 0.40 1 d P A 2
H18D H 0.7397 0.4095 0.6989 0.133 Uiso 0.40 1 calc PR A 2
H18E H 0.6883 0.3825 0.7381 0.133 Uiso 0.40 1 calc PR A 2
H18F H 0.7521 0.3919 0.7655 0.133 Uiso 0.40 1 calc PR A 2
C19' C 0.6738(12) 0.4720(12) 0.8296(12) 0.088(3) Uiso 0.40 1 d P A 2
H19D H 0.6622 0.5123 0.8389 0.133 Uiso 0.40 1 calc PR A 2
H19E H 0.7025 0.4584 0.8583 0.133 Uiso 0.40 1 calc PR A 2
H19F H 0.6392 0.4466 0.8308 0.133 Uiso 0.40 1 calc PR A 2
C20 C 0.4109(3) 0.3150(3) 0.5207(3) 0.0417(16) Uani 1 1 d . . .
C21 C 0.3939(3) 0.3505(3) 0.4750(3) 0.0365(15) Uani 1 1 d . B .
H21A H 0.3855 0.3905 0.4826 0.044 Uiso 1 1 calc R . .
C22 C 0.3887(3) 0.3297(3) 0.4187(3) 0.0420(16) Uani 1 1 d . . .
C23 C 0.4033(3) 0.2701(3) 0.4087(4) 0.053(2) Uani 1 1 d . B .
C24 C 0.4224(3) 0.2336(3) 0.4524(3) 0.0489(18) Uani 1 1 d . . .
C25 C 0.4260(3) 0.2572(3) 0.5091(4) 0.0509(18) Uani 1 1 d . B .
H25A H 0.4390 0.2330 0.5403 0.061 Uiso 1 1 calc R . .
C26 C 0.3684(3) 0.3684(3) 0.3684(3) 0.049(3) Uani 0.33 1 d P B .
H26A H 0.3442 0.3442 0.3442 0.059 Uiso 1 3 d SR . .
C27 C 0.3554(8) 0.2111(8) 0.3429(9) 0.072(3) Uiso 0.60 1 d P B 1
H27A H 0.3179 0.2324 0.3388 0.087 Uiso 0.60 1 calc PR B 1
H27B H 0.3527 0.1857 0.3778 0.087 Uiso 0.60 1 calc PR B 1
C28 C 0.3655(7) 0.1740(7) 0.2894(7) 0.072(3) Uiso 0.60 1 d P B 1
H28A H 0.3329 0.1465 0.2847 0.108 Uiso 0.60 1 calc PR B 1
H28B H 0.4021 0.1521 0.2940 0.108 Uiso 0.60 1 calc PR B 1
H28C H 0.3682 0.1992 0.2548 0.108 Uiso 0.60 1 calc PR B 1
C27' C 0.3439(12) 0.2245(13) 0.3331(13) 0.072(3) Uiso 0.40 1 d P B 2
H27C H 0.3137 0.2555 0.3335 0.087 Uiso 0.40 1 calc PR B 2
H27D H 0.3328 0.1949 0.3628 0.087 Uiso 0.40 1 calc PR B 2
C28' C 0.3441(10) 0.1958(10) 0.2736(10) 0.072(3) Uiso 0.40 1 d P B 2
H28D H 0.3047 0.1815 0.2645 0.108 Uiso 0.40 1 calc PR B 2
H28E H 0.3716 0.1629 0.2737 0.108 Uiso 0.40 1 calc PR B 2
H28F H 0.3561 0.2244 0.2440 0.108 Uiso 0.40 1 calc PR B 2
C29 C 0.4398(4) 0.1695(3) 0.4409(4) 0.071(3) Uani 1 1 d . B .
C30 C 0.3960(7) 0.1313(7) 0.4670(6) 0.070(2) Uiso 0.60 1 d P B 1
H30A H 0.3622 0.1283 0.4407 0.105 Uiso 0.60 1 calc PR B 1
H30B H 0.3834 0.1476 0.5046 0.105 Uiso 0.60 1 calc PR B 1
H30C H 0.4128 0.0924 0.4731 0.105 Uiso 0.60 1 calc PR B 1
C31 C 0.5034(7) 0.1553(8) 0.4705(6) 0.070(2) Uiso 0.60 1 d P B 1
H31A H 0.5340 0.1769 0.4496 0.105 Uiso 0.60 1 calc PR B 1
H31B H 0.5113 0.1132 0.4679 0.105 Uiso 0.60 1 calc PR B 1
H31C H 0.5029 0.1673 0.5117 0.105 Uiso 0.60 1 calc PR B 1
C30' C 0.4073(11) 0.1270(11) 0.4899(10) 0.070(2) Uiso 0.40 1 d P B 2
H30D H 0.3650 0.1268 0.4829 0.105 Uiso 0.40 1 calc PR B 2
H30E H 0.4151 0.1420 0.5293 0.105 Uiso 0.40 1 calc PR B 2
H30F H 0.4225 0.0870 0.4866 0.105 Uiso 0.40 1 calc PR B 2
C31' C 0.5008(11) 0.1587(12) 0.4452(10) 0.070(2) Uiso 0.40 1 d P B 2
H31D H 0.5218 0.1840 0.4177 0.105 Uiso 0.40 1 calc PR B 2
H31E H 0.5088 0.1177 0.4358 0.105 Uiso 0.40 1 calc PR B 2
H31F H 0.5140 0.1670 0.4852 0.105 Uiso 0.40 1 calc PR B 2
N4 N 0.5502(9) 0.2773(9) 0.3945(9) 0.065(5) Uiso 0.33 1 d P . .
C32 C 0.5701(10) 0.2945(10) 0.4395(11) 0.051(6) Uiso 0.33 1 d P B .
C33 C 0.5986(15) 0.3070(15) 0.4862(15) 0.081(11) Uiso 0.33 1 d P . .
H33A H 0.5783 0.3356 0.5080 0.122 Uiso 0.33 1 d PR B .
H33B H 0.6037 0.2719 0.5092 0.122 Uiso 0.33 1 d PR . .
H33C H 0.6372 0.3215 0.4757 0.122 Uiso 0.33 1 d PR . .
N5 N 0.4458(4) 0.2397(4) 0.1695(4) 0.098(3) Uani 1 1 d D . .
C34 C 0.4341(4) 0.2112(4) 0.1304(4) 0.063(2) Uani 1 1 d D B .
C35 C 0.4230(4) 0.1714(4) 0.0854(4) 0.082(3) Uani 1 1 d D . .
H35A H 0.3937 0.1880 0.0602 0.123 Uiso 1 1 d R B .
H35B H 0.4581 0.1646 0.0634 0.123 Uiso 1 1 d R . .
H35C H 0.4090 0.1351 0.1011 0.123 Uiso 1 1 d R . .
N6 N 0.5494(9) 0.1727(13) 0.3049(13) 0.108(9) Uiso 0.33 1 d PD . .
C36 C 0.5949(11) 0.1612(16) 0.3243(15) 0.112(11) Uiso 0.33 1 d PD B .
C37 C 0.6452(9) 0.1452(9) 0.3548(9) 0.083(9) Uiso 0.50 3 d SPD . .
H37A H 0.6784 0.1484 0.3276 0.124 Uiso 0.17 1 d PR B .
H37B H 0.6504 0.1742 0.3846 0.124 Uiso 0.17 1 d PR . .
H37C H 0.6416 0.1080 0.3691 0.124 Uiso 0.17 1 d PR . .
N7 N 0.5245(7) 0.1593(6) 0.2658(6) 0.077(4) Uiso 0.50 1 d PD B .
C38 C 0.5269(6) 0.1219(6) 0.2348(6) 0.046(3) Uiso 0.50 1 d PD . .
C39 C 0.5261(9) 0.0771(8) 0.1913(7) 0.053(5) Uiso 0.50 1 d PD B .
H39A H 0.5534 0.0468 0.2013 0.079 Uiso 0.50 1 d PR . .
H39B H 0.4874 0.0609 0.1887 0.079 Uiso 0.50 1 d PR . .
H39C H 0.5367 0.0940 0.1544 0.079 Uiso 0.50 1 d PR . .

loop_
_atom_site_aniso_label
_atom_site_aniso_U_11
_atom_site_aniso_U_22
_atom_site_aniso_U_33
_atom_site_aniso_U_23
_atom_site_aniso_U_13
_atom_site_aniso_U_12
Fe1 0.0279(5) 0.0333(5) 0.0321(5) 0.0060(4) -0.0012(4) -0.0040(4)
K1 0.0932(14) 0.0563(11) 0.0654(11) -0.0232(9) 0.0075(11) -0.0094(10)
Cl1 0.0574(11) 0.0539(11) 0.0553(11) 0.0123(9) -0.0043(9) 0.0188(9)
Cl2 0.0404(9) 0.0423(9) 0.0384(9) 0.0082(7) 0.0008(7) -0.0082(7)
O1 0.071(4) 0.135(6) 0.089(5) -0.025(4) 0.022(4) -0.067(4)
O2 0.084(4) 0.111(5) 0.048(3) -0.038(3) 0.012(3) -0.025(4)
O3 0.058(3) 0.046(3) 0.112(5) 0.005(3) -0.049(3) -0.019(3)
O4 0.063(3) 0.047(3) 0.066(3) -0.023(3) -0.001(3) -0.023(2)
N1 0.031(3) 0.045(3) 0.046(3) 0.004(3) -0.002(3) -0.018(3)
N2 0.033(3) 0.046(3) 0.032(3) 0.013(3) 0.000(2) -0.001(3)
N3 0.039(3) 0.039(3) 0.029(3) 0.001(2) -0.006(2) -0.013(2)
C1 0.046(4) 0.056(5) 0.058(5) 0.002(4) 0.002(4) -0.029(4)
C2 0.032(4) 0.048(4) 0.062(5) 0.021(4) 0.003(3) -0.012(3)
C3 0.045(5) 0.089(6) 0.058(5) 0.014(5) 0.010(4) -0.016(4)
C4 0.047(5) 0.086(6) 0.074(6) 0.027(5) 0.043(4) -0.002(5)
C5 0.063(5) 0.088(6) 0.045(4) 0.009(4) 0.017(4) -0.003(5)
C6 0.045(4) 0.056(4) 0.030(4) 0.007(3) 0.012(3) 0.006(3)
C7 0.047(4) 0.054(4) 0.037(4) 0.000(3) 0.005(3) -0.006(3)
C8 0.037(4) 0.044(4) 0.031(3) -0.009(3) -0.002(3) -0.002(3)
C9 0.028(3) 0.043(4) 0.028(3) -0.004(3) 0.001(3) -0.001(3)
C10 0.034(3) 0.037(3) 0.028(3) -0.004(3) -0.003(3) -0.004(3)
C11 0.033(4) 0.058(5) 0.053(4) 0.002(4) -0.014(3) -0.018(3)
C12 0.046(4) 0.048(4) 0.059(5) 0.008(4) -0.023(4) -0.001(4)
C13 0.057(5) 0.044(4) 0.043(4) 0.015(3) -0.018(4) -0.012(3)
C14 0.036(2) 0.036(2) 0.036(2) -0.012(3) -0.012(3) -0.012(3)
C17 0.074(6) 0.050(5) 0.109(7) 0.006(5) -0.056(5) -0.003(4)
C20 0.032(3) 0.039(4) 0.054(4) -0.003(3) 0.001(3) -0.015(3)
C21 0.035(4) 0.030(3) 0.045(4) -0.006(3) -0.008(3) -0.008(3)
C22 0.036(4) 0.036(4) 0.054(4) -0.011(3) -0.009(3) -0.015(3)
C23 0.036(4) 0.048(5) 0.075(5) -0.020(4) 0.004(4) -0.014(3)
C24 0.050(4) 0.043(4) 0.053(5) -0.001(4) 0.007(4) -0.012(3)
C25 0.044(4) 0.041(4) 0.068(5) 0.004(4) 0.001(4) -0.012(3)
C26 0.049(3) 0.049(3) 0.049(3) -0.016(3) -0.016(3) -0.016(3)
C29 0.072(6) 0.031(4) 0.109(7) -0.004(4) 0.012(5) -0.004(4)
N5 0.097(6) 0.111(7) 0.086(6) -0.039(6) 0.009(5) 0.000(5)
C34 0.079(6) 0.061(5) 0.050(5) -0.008(4) 0.001(4) 0.008(4)
C35 0.087(7) 0.095(7) 0.065(6) -0.021(5) 0.003(5) -0.028(6)

loop_
_atom_type_symbol
_atom_type_description
_atom_type_scat_dispersion_real
_atom_type_scat_dispersion_imag
_atom_type_scat_source
C C 0.0033 0.0016 'International Tables Vol C Tables 4.2.6.8 and 6.1.1.4'
H H 0.0000 0.0000 'International Tables Vol C Tables 4.2.6.8 and 6.1.1.4'
N N 0.0061 0.0033 'International Tables Vol C Tables 4.2.6.8 and 6.1.1.4'
O O 0.0106 0.0060 'International Tables Vol C Tables 4.2.6.8 and 6.1.1.4'
Cl Cl 0.1484 0.1585 'International Tables Vol C Tables 4.2.6.8 and 6.1.1.4'
K K 0.2009 0.2494 'International Tables Vol C Tables 4.2.6.8 and 6.1.1.4'
Fe Fe 0.3463 0.8444 'International Tables Vol C Tables 4.2.6.8 and 6.1.1.4'

loop_
_geom_angle_atom_site_label_1
_geom_angle_atom_site_label_2
_geom_angle_atom_site_label_3
_geom_angle
_geom_angle_site_symmetry_1
_geom_angle_site_symmetry_3
N3 Fe1 N2 74.9(2) . .
N3 Fe1 N1 145.1(2) . .
N2 Fe1 N1 73.6(2) . .
N3 Fe1 Cl2 98.91(15) . .
N2 Fe1 Cl2 142.00(15) . .
N1 Fe1 Cl2 96.80(15) . .
N3 Fe1 Cl1 103.41(15) . .
N2 Fe1 Cl1 110.42(15) . .
N1 Fe1 Cl1 101.22(16) . .
Cl2 Fe1 Cl1 107.49(7) . .
O1 K1 O4 131.2(2) 5 .
O1 K1 N5 127.2(3) 5 .
O4 K1 N5 101.6(2) . .
O1 K1 N7 98.1(3) 5 .
O4 K1 N7 93.7(3) . .
N5 K1 N7 75.1(4) . .
O1 K1 N6 81.8(5) 5 .
O4 K1 N6 92.5(6) . .
N5 K1 N6 97.7(6) . .
N7 K1 N6 22.8(6) . .
O1 K1 N4 55.3(4) 5 .
O4 K1 N4 78.1(4) . .
N5 K1 N4 163.1(4) . .
N7 K1 N4 88.0(5) . .
N6 K1 N4 65.5(7) . .
O1 K1 C21 71.02(17) 5 5
O4 K1 C21 76.63(15) . 5
N5 K1 C21 132.2(2) . 5
N7 K1 C21 152.0(3) . 5
N6 K1 C21 130.0(6) . 5
N4 K1 C21 64.5(4) . 5
O1 K1 C20 52.63(17) 5 5
O4 K1 C20 101.08(16) . 5
N5 K1 C20 126.2(2) . 5
N7 K1 C20 149.8(4) . 5
N6 K1 C20 129.1(6) . 5
N4 K1 C20 69.8(4) . 5
C21 K1 C20 24.45(16) 5 5
O1 K1 C22 94.29(17) 5 5
O4 K1 C22 63.91(16) . 5
N5 K1 C22 111.9(2) . 5
N7 K1 C22 157.2(3) . 5
N6 K1 C22 144.8(6) . 5
N4 K1 C22 83.4(4) . 5
C21 K1 C22 24.39(15) 5 5
C20 K1 C22 42.91(17) 5 5
O1 K1 C23 99.29(19) 5 5
O4 K1 C23 78.18(18) . 5
N5 K1 C23 90.7(2) . 5
N7 K1 C23 162.0(3) . 5
N6 K1 C23 168.6(6) . 5
N4 K1 C23 105.7(4) . 5
C21 K1 C23 41.73(16) 5 5
C20 K1 C23 48.15(17) 5 5
C22 K1 C23 24.08(17) 5 5
O1 K1 C25 61.60(19) 5 5
O4 K1 C25 112.21(17) . 5
N5 K1 C25 102.9(2) . 5
N7 K1 C25 153.7(3) . 5
N6 K1 C25 143.4(5) . 5
N4 K1 C25 92.6(4) . 5
C21 K1 C25 41.47(16) 5 5
C20 K1 C25 23.44(16) 5 5
C22 K1 C25 48.30(17) 5 5
C23 K1 C25 39.80(19) 5 5
C1 O1 K1 133.4(5) . 9
C15' O3 C15 114.1(14) . .
C15' O3 C11 126.5(13) . .
C15 O3 C11 117.7(9) . .
C27 O4 C23 110.9(10) . .
C27 O4 C27' 18.2(14) . .
C23 O4 C27' 114.8(12) . .
C27 O4 K1 129.1(9) . .
C23 O4 K1 118.7(4) . .
C27' O4 K1 126.0(12) . .
C1 N1 C20 116.1(5) . .
C1 N1 Fe1 118.2(5) . .
C20 N1 Fe1 125.6(4) . .
C6 N2 C2 121.6(6) . .
C6 N2 Fe1 118.5(4) . .
C2 N2 Fe1 119.8(5) . .
C7 N3 C8 115.4(5) . .
C7 N3 Fe1 119.3(4) . .
C8 N3 Fe1 124.7(4) . .
O1 C1 N1 125.4(7) . .
O1 C1 C2 119.5(6) . .
N1 C1 C2 115.0(6) . .
N2 C2 C3 120.1(7) . .
N2 C2 C1 112.5(6) . .
C3 C2 C1 127.3(6) . .
C4 C3 C2 118.8(7) . .
C4 C3 H3A 120.6 . .
C2 C3 H3A 120.6 . .
C5 C4 C3 121.2(7) . .
C5 C4 H4A 119.4 . .
C3 C4 H4A 119.4 . .
C4 C5 C6 118.8(8) . .
C4 C5 H5A 120.6 . .
C6 C5 H5A 120.6 . .
N2 C6 C5 119.5(7) . .
N2 C6 C7 113.5(5) . .
C5 C6 C7 127.0(7) . .
O2 C7 N3 126.4(6) . .
O2 C7 C6 120.9(6) . .
N3 C7 C6 112.7(6) . .
C13 C8 N3 120.7(6) . .
C13 C8 C9 118.2(6) . .
N3 C8 C9 121.0(5) . .
C8 C9 C10 120.8(6) . .
C8 C9 H9A 119.6 . .
C10 C9 H9A 119.6 . .
C11 C10 C9 118.2(6) . .
C11 C10 C14 120.9(6) . .
C9 C10 C14 120.8(6) . .
O3 C11 C10 118.6(6) . .
O3 C11 C12 119.6(6) . .
C10 C11 C12 121.7(6) . .
C13 C12 C11 118.1(6) . .
C13 C12 C17 121.5(7) . .
C11 C12 C17 120.4(6) . .
C12 C13 C8 122.9(6) . .
C12 C13 H13A 118.6 . .
C8 C13 H13A 118.6 . .
C10 C14 C10 113.6(3) 9 .
C10 C14 C10 113.6(3) 9 5
C10 C14 C10 113.6(3) . 5
C10 C14 H14A 104.9 9 .
C10 C14 H14A 104.9 . .
C10 C14 H14A 104.9 5 .
O3 C15 C16 107.4(13) . .
O3 C15 H15A 110.2 . .
C16 C15 H15A 110.2 . .
O3 C15 H15B 110.2 . .
C16 C15 H15B 110.2 . .
H15A C15 H15B 108.5 . .
C15 C16 H16A 109.5 . .
C15 C16 H16B 109.5 . .
H16A C16 H16B 109.5 . .
C15 C16 H16C 109.5 . .
H16A C16 H16C 109.5 . .
H16B C16 H16C 109.5 . .
O3 C15' C16' 111.7(19) . .
O3 C15' H15C 109.3 . .
C16' C15' H15C 109.3 . .
O3 C15' H15D 109.3 . .
C16' C15' H15D 109.3 . .
H15C C15' H15D 107.9 . .
C15' C16' H16D 109.5 . .
C15' C16' H16E 109.5 . .
H16D C16' H16E 109.5 . .
C15' C16' H16F 109.5 . .
H16D C16' H16F 109.5 . .
H16E C16' H16F 109.5 . .
C18 C17 C19 97.8(12) . .
C18 C17 C18' 30.8(11) . .
C19 C17 C18' 127.1(14) . .
C18 C17 C12 116.6(10) . .
C19 C17 C12 113.1(10) . .
C18' C17 C12 105.9(12) . .
C18 C17 C19' 82.7(13) . .
C19 C17 C19' 24.2(11) . .
C18' C17 C19' 113.5(15) . .
C12 C17 C19' 103.9(11) . .
C17 C18 H18A 109.5 . .
C17 C18 H18B 109.5 . .
H18A C18 H18B 109.5 . .
C17 C18 H18C 109.5 . .
H18A C18 H18C 109.5 . .
H18B C18 H18C 109.5 . .
C17 C19 H19A 109.5 . .
C17 C19 H19B 109.5 . .
H19A C19 H19B 109.5 . .
C17 C19 H19C 109.5 . .
H19A C19 H19C 109.5 . .
H19B C19 H19C 109.5 . .
C17 C18' H18D 109.5 . .
C17 C18' H18E 109.5 . .
H18D C18' H18E 109.5 . .
C17 C18' H18F 109.5 . .
H18D C18' H18F 109.5 . .
H18E C18' H18F 109.5 . .
C17 C19' H19D 109.5 . .
C17 C19' H19E 109.5 . .
H19D C19' H19E 109.5 . .
C17 C19' H19F 109.5 . .
H19D C19' H19F 109.5 . .
H19E C19' H19F 109.5 . .
C21 C20 C25 119.0(7) . .
C21 C20 N1 120.3(6) . .
C25 C20 N1 120.6(6) . .
C21 C20 K1 74.6(4) . 9
C25 C20 K1 86.5(4) . 9
N1 C20 K1 106.9(4) . 9
C22 C21 C20 121.9(6) . .
C22 C21 K1 81.3(4) . 9
C20 C21 K1 81.0(4) . 9
C22 C21 H21A 119.1 . .
C20 C21 H21A 119.1 . .
K1 C21 H21A 108.5 9 .
C21 C22 C23 117.4(7) . .
C21 C22 C26 122.1(6) . .
C23 C22 C26 120.5(6) . .
C21 C22 K1 74.3(4) . 9
C23 C22 K1 84.8(4) . 9
C26 C22 K1 110.6(4) . 9
C24 C23 O4 120.8(7) . .
C24 C23 C22 122.7(7) . .
O4 C23 C22 116.4(7) . .
C24 C23 K1 84.3(5) . 9
O4 C23 K1 118.9(4) . 9
C22 C23 K1 71.1(4) . 9
C23 C24 C25 117.2(7) . .
C23 C24 C29 122.4(7) . .
C25 C24 C29 120.4(7) . .
C20 C25 C24 121.7(7) . .
C20 C25 K1 70.0(4) . 9
C24 C25 K1 83.1(4) . 9
C20 C25 H25A 119.2 . .
C24 C25 H25A 119.2 . .
K1 C25 H25A 118.3 9 .
C22 C26 C22 112.7(4) 9 .
C22 C26 C22 112.7(4) 9 5
C22 C26 C22 112.7(4) . 5
C22 C26 H26A 106.1 9 .
C22 C26 H26A 106.1 . .
C22 C26 H26A 106.1 5 .
O4 C27 C28 110.5(14) . .
O4 C27 H27A 109.5 . .
C28 C27 H27A 109.5 . .
O4 C27 H27B 109.5 . .
C28 C27 H27B 109.5 . .
H27A C27 H27B 108.1 . .
C27 C28 H28A 109.5 . .
C27 C28 H28B 109.5 . .
H28A C28 H28B 109.5 . .
C27 C28 H28C 109.5 . .
H28A C28 H28C 109.5 . .
H28B C28 H28C 109.5 . .
O4 C27' C28' 114(2) . .
O4 C27' H27C 108.7 . .
C28' C27' H27C 108.7 . .
O4 C27' H27D 108.7 . .
C28' C27' H27D 108.7 . .
H27C C27' H27D 107.6 . .
C27' C28' H28D 109.5 . .
C27' C28' H28E 109.5 . .
H28D C28' H28E 109.5 . .
C27' C28' H28F 109.5 . .
H28D C28' H28F 109.5 . .
H28E C28' H28F 109.5 . .
C31' C29 C30 122.9(14) . .
C31' C29 C24 114.0(12) . .
C30 C29 C24 108.8(9) . .
C31' C29 C31 20.6(11) . .
C30 C29 C31 108.9(10) . .
C24 C29 C31 110.3(8) . .
C31' C29 C30' 107.0(14) . .
C30 C29 C30' 20.7(10) . .
C24 C29 C30' 109.(1) . .
C31 C29 C30' 90.2(11) . .
C29 C30 H30A 109.5 . .
C29 C30 H30B 109.5 . .
H30A C30 H30B 109.5 . .
C29 C30 H30C 109.5 . .
H30A C30 H30C 109.5 . .
H30B C30 H30C 109.5 . .
C29 C31 H31A 109.5 . .
C29 C31 H31B 109.5 . .
H31A C31 H31B 109.5 . .
C29 C31 H31C 109.5 . .
H31A C31 H31C 109.5 . .
H31B C31 H31C 109.5 . .
C29 C30' H30D 109.5 . .
C29 C30' H30E 109.5 . .
H30D C30' H30E 109.5 . .
C29 C30' H30F 109.5 . .
H30D C30' H30F 109.5 . .
H30E C30' H30F 109.5 . .
C29 C31' H31D 109.5 . .
C29 C31' H31E 109.5 . .
H31D C31' H31E 109.5 . .
C29 C31' H31F 109.5 . .
H31D C31' H31F 109.5 . .
H31E C31' H31F 109.5 . .
C32 N4 K1 161.3(18) . .
C39 C32 N4 168(3) 11_556 .
C39 C32 C33 21(2) 11_556 .
N4 C32 C33 170(3) . .
C39 C32 C38 64.8(18) 11_556 11_556
N4 C32 C38 125(2) . 11_556
C33 C32 C38 45.7(17) . 11_556
C39 C33 C38 110(5) 11_556 11_556
C39 C33 C32 33(3) 11_556 .
C38 C33 C32 80(2) 11_556 .
C39 C33 H33A 76.2 11_556 .
C38 C33 H33A 162.5 11_556 .
C32 C33 H33A 108.7 . .
C39 C33 H33B 114.8 11_556 .
C38 C33 H33B 53.0 11_556 .
C32 C33 H33B 109.6 . .
H33A C33 H33B 109.5 . .
C39 C33 H33C 130.2 11_556 .
C38 C33 H33C 79.5 11_556 .
C32 C33 H33C 110.1 . .
H33A C33 H33C 109.5 . .
H33B C33 H33C 109.5 . .
C34 N5 K1 161.4(8) . .
N5 C34 C35 173.9(10) . .
C34 C35 H35A 108.2 . .
C34 C35 H35B 109.8 . .
H35A C35 H35B 109.5 . .
C34 C35 H35C 110.4 . .
H35A C35 H35C 109.5 . .
H35B C35 H35C 109.5 . .
N7 N6 C36 135(4) . .
N7 N6 K1 78.2(14) . .
C36 N6 K1 135(3) . .
N6 C36 C37 172(4) . .
C36 C37 C36 119.9(3) 11_556 .
C36 C37 C36 119.9(3) 11_556 8_645
C36 C37 C36 119.9(3) . 8_645
C36 C37 H37A 106.4 11_556 .
C36 C37 H37A 107.5 . .
C36 C37 H37A 60.6 8_645 .
C36 C37 H37B 15.1 11_556 .
C36 C37 H37B 106.1 . .
C36 C37 H37B 134.1 8_645 .
H37A C37 H37B 107.7 . .
C36 C37 H37C 101.2 11_556 .
C36 C37 H37C 110.4 . .
C36 C37 H37C 51.0 8_645 .
H37A C37 H37C 111.3 . .
H37B C37 H37C 113.6 . .
N6 N7 C38 135(2) . .
N6 N7 K1 78.9(16) . .
C38 N7 K1 143.6(13) . .
N7 C38 C33 152(2) . 8_645
N7 C38 C39 174.4(19) . .
C33 C38 C39 22.0(18) 8_645 .
N7 C38 C32 151.6(18) . 8_645
C33 C38 C32 54(2) 8_645 8_645
C39 C38 C32 33.3(10) . 8_645
C33 C39 C32 126(5) 8_645 8_645
C33 C39 C38 48(4) 8_645 .
C32 C39 C38 82(2) 8_645 .
C33 C39 H39A 158.6 8_645 .
C32 C39 H39A 35.7 8_645 .
C38 C39 H39A 110.2 . .
C33 C39 H39B 83.4 8_645 .
C32 C39 H39B 142.0 8_645 .
C38 C39 H39B 109.4 . .
H39A C39 H39B 109.5 . .
C33 C39 H39C 80.6 8_645 .
C32 C39 H39C 100.0 8_645 .
C38 C39 H39C 108.7 . .
H39A C39 H39C 109.5 . .
H39B C39 H39C 109.5 . .

loop_
_geom_bond_atom_site_label_1
_geom_bond_atom_site_label_2
_geom_bond_distance
_geom_bond_site_symmetry_2
Fe1 N3 2.063(5) .
Fe1 N2 2.098(5) .
Fe1 N1 2.104(5) .
Fe1 Cl2 2.1968(17) .
Fe1 Cl1 2.2198(19) .
K1 O1 2.595(7) 5
K1 O4 2.722(5) .
K1 N5 2.775(9) .
K1 N7 2.778(14) .
K1 N6 2.79(2) .
K1 N4 3.02(2) .
K1 C21 3.209(6) 5
K1 C20 3.287(6) 5
K1 C22 3.295(7) 5
K1 C23 3.469(7) 5
K1 C25 3.491(7) 5
O1 C1 1.248(8) .
O1 K1 2.595(7) 9
O2 C7 1.239(8) .
O3 C15' 1.25(2) .
O3 C15 1.311(16) .
O3 C11 1.381(8) .
O4 C27 1.37(2) .
O4 C23 1.417(9) .
O4 C27' 1.47(3) .
N1 C1 1.325(9) .
N1 C20 1.411(9) .
N2 C6 1.319(8) .
N2 C2 1.325(8) .
N3 C7 1.342(8) .
N3 C8 1.405(8) .
C1 C2 1.449(10) .
C2 C3 1.377(10) .
C3 C4 1.359(12) .
C3 H3A 0.9500 .
C4 C5 1.326(12) .
C4 H4A 0.9500 .
C5 C6 1.409(10) .
C5 H5A 0.9500 .
C6 C7 1.485(10) .
C8 C13 1.390(9) .
C8 C9 1.407(9) .
C9 C10 1.412(8) .
C9 H9A 0.9500 .
C10 C11 1.388(9) .
C10 C14 1.506(6) .
C11 C12 1.412(10) .
C12 C13 1.368(10) .
C12 C17 1.544(10) .
C13 H13A 0.9500 .
C14 C10 1.506(6) 9
C14 C10 1.506(6) 5
C14 H14A 0.9599 .
C15 C16 1.53(2) .
C15 H15A 0.9900 .
C15 H15B 0.9900 .
C16 H16A 0.9800 .
C16 H16B 0.9800 .
C16 H16C 0.9800 .
C15' C16' 1.51(3) .
C15' H15C 0.9900 .
C15' H15D 0.9900 .
C16' H16D 0.9800 .
C16' H16E 0.9800 .
C16' H16F 0.9800 .
C17 C18 1.400(19) .
C17 C19 1.46(2) .
C17 C18' 1.54(3) .
C17 C19' 1.79(3) .
C18 H18A 0.9800 .
C18 H18B 0.9800 .
C18 H18C 0.9800 .
C19 H19A 0.9800 .
C19 H19B 0.9800 .
C19 H19C 0.9800 .
C18' H18D 0.9800 .
C18' H18E 0.9800 .
C18' H18F 0.9800 .
C19' H19D 0.9800 .
C19' H19E 0.9800 .
C19' H19F 0.9800 .
C20 C21 1.378(9) .
C20 C25 1.391(9) .
C20 K1 3.287(6) 9
C21 C22 1.376(9) .
C21 K1 3.209(6) 9
C21 H21A 0.9500 .
C22 C23 1.421(10) .
C22 C26 1.523(7) .
C22 K1 3.295(7) 9
C23 C24 1.372(11) .
C23 K1 3.469(7) 9
C24 C25 1.404(11) .
C24 C29 1.541(11) .
C25 K1 3.491(7) 9
C25 H25A 0.9500 .
C26 C22 1.523(7) 9
C26 C22 1.523(7) 5
C26 H26A 0.9599 .
C27 C28 1.50(2) .
C27 H27A 0.9900 .
C27 H27B 0.9900 .
C28 H28A 0.9800 .
C28 H28B 0.9800 .
C28 H28C 0.9800 .
C27' C28' 1.51(4) .
C27' H27C 0.9900 .
C27' H27D 0.9900 .
C28' H28D 0.9800 .
C28' H28E 0.9800 .
C28' H28F 0.9800 .
C29 C31' 1.42(3) .
C29 C30 1.456(18) .
C29 C31 1.635(18) .
C29 C30' 1.66(2) .
C30 H30A 0.9800 .
C30 H30B 0.9800 .
C30 H30C 0.9800 .
C31 H31A 0.9800 .
C31 H31B 0.9800 .
C31 H31C 0.9800 .
C30' H30D 0.9800 .
C30' H30E 0.9800 .
C30' H30F 0.9800 .
C31' H31D 0.9800 .
C31' H31E 0.9800 .
C31' H31F 0.9800 .
N4 C32 1.19(3) .
C32 C39 0.87(3) 11_556
C32 C33 1.28(4) .
C32 C38 1.56(3) 11_556
C33 C39 0.57(3) 11_556
C33 C38 1.13(3) 11_556
C33 H33A 0.9599 .
C33 H33B 0.9601 .
C33 H33C 0.9599 .
N5 C34 1.137(9) .
C34 C35 1.396(11) .
C35 H35A 0.9602 .
C35 H35B 0.9600 .
C35 H35C 0.9600 .
N6 N7 1.10(3) .
N6 C36 1.160(17) .
C36 C37 1.394(17) .
C37 C36 1.394(17) 11_556
C37 C36 1.394(17) 8_645
C37 H37A 0.9838 .
C37 H37B 0.9581 .
C37 H37C 0.9149 .
N7 C38 1.112(13) .
C38 C33 1.13(3) 8_645
C38 C39 1.427(15) .
C38 C32 1.56(3) 8_645
C39 C33 0.57(3) 8_645
C39 C32 0.87(3) 8_645
C39 H39A 0.9601 .
C39 H39B 0.9598 .
C39 H39C 0.9600 .

loop_
_platon_squeeze_void_nr
_platon_squeeze_void_average_x
_platon_squeeze_void_average_y
_platon_squeeze_void_average_z
_platon_squeeze_void_volume
_platon_squeeze_void_count_electrons
_platon_squeeze_void_content
1 0.017 0.017 0.017 239 67 ' '
2 -0.017 0.517 0.483 239 67 ' '
3 0.217 0.217 0.217 7 0 ' '
4 0.283 0.783 0.717 7 0 ' '
5 0.483 -0.017 0.517 239 67 ' '
6 0.517 0.483 -0.017 239 67 ' '
7 0.717 0.283 0.783 7 0 ' '
8 0.783 0.717 0.283 7 0 ' '
